data_7121462
loop_
_publ_author_name
'Cowie, Bradley E.'
'Nichol, Gary S.'
'Love, Jason B.'
'Arnold, Polly L.'

_publ_section_title
;
 Double uranium oxo cations derived from uranyl by borane or silane
 reduction.
;
_journal_issue 31
_journal_name_full 'Chemical communications (Cambridge, England)'
_journal_page_first 3839
_journal_page_last 3842
_journal_paper_doi 10.1039/c8cc00341f
_journal_volume 54
_journal_year 2018
_chemical_formula_moiety 'C74 H62 N10 O3 U2, 4(C4 H8 O), C6 H14'
_chemical_formula_sum 'C96 H108 N10 O7 U2'
_chemical_formula_weight 1990.0461
_chemical_name_systematic
;
 [{(py)UO(u-C6H4O2)U(py)}(LA)]
;
_space_group_IT_number 11
_space_group_name_Hall '-P 2yb'
_space_group_name_H-M_alt 'P 1 21/m 1'
_symmetry_cell_setting monoclinic
_symmetry_space_group_name_Hall '-P 2yb'
_symmetry_space_group_name_H-M 'P 1 21/m 1'
_atom_sites_solution_hydrogens geom
_atom_sites_solution_primary direct
_atom_sites_solution_secondary difmap
_audit_creation_method SHELXL-97
_audit_update_record
;
2017-12-20 deposited with the CCDC.
2018-03-07 downloaded from the CCDC.
;
_cell_angle_alpha 90.000(2)
_cell_angle_beta 105.081(2)
_cell_angle_gamma 90.000(2)
_cell_formula_units_Z 2
_cell_length_a 14.0792(3)
_cell_length_b 21.2447(5)
_cell_length_c 14.5359(3)
_cell_measurement_reflns_used 24758
_cell_measurement_temperature 120(2)
_cell_measurement_theta_max 27.8540
_cell_measurement_theta_min 3.0460
_cell_volume 4198.07(16)
_computing_cell_refinement 'CrysAlisPro 1.171.38.46 (Rigaku OD, 2015)'
_computing_data_collection 'CrysAlisPro 1.171.38.46 (Rigaku OD, 2015)'
_computing_data_reduction 'CrysAlisPro 1.171.38.46 (Rigaku OD, 2015)'
_computing_molecular_graphics 'Ortep-3 for Windows (Farrugia, 1997)'
_computing_publication_material 'WinGX publication routines (Farrugia, 1999)'
_computing_structure_refinement 'SHELXL-97 (Sheldrick, 2008)'
_computing_structure_solution 'SHELXS-97 (Sheldrick, 2008)'
_diffrn_ambient_temperature 120(2)
_diffrn_detector_area_resol_mean 5.1574
_diffrn_measured_fraction_theta_full 0.997
_diffrn_measured_fraction_theta_max 0.997
_diffrn_measurement_details
;
List of Runs (angles in degrees, time in seconds):

  # Type    Start    End  Width  t~exp~   \w     \q     \k     \f   Frames
#--------------------------------------------------------------------------
  1  \w    -32.00  63.00   1.00   15.00    --   -9.43  38.00 150.00   95
  2  \w    -20.00  30.00   1.00   15.00    --   -9.43 -99.00  60.00   50
  3  \w    -20.00  30.00   1.00   15.00    --   -9.43 -99.00 -30.00   50
  4  \w    -52.00  -5.00   1.00   15.00    --   -9.43 103.00 -75.44   47
  5  \w    -32.00  63.00   1.00   15.00    --   -9.43  38.00-180.00   95
  6  \w     16.00  85.00   1.00   15.00    --   10.92-153.00  90.37   69
  7  \w    -59.00  38.00   1.00   15.00    --   10.92 -57.00   0.00   97
  8  \w    -62.00  33.00   1.00   15.00    --   10.92 -38.00 -90.00   95
  9  \w    -44.00  38.00   1.00   15.00    --   10.92 -57.00-150.00   82
 10  \w    -62.00 -28.00   1.00   15.00    --   10.92 -38.00  30.00   34
 11  \w      7.00  38.00   1.00   15.00    --   10.92 -57.00  30.00   31
 12  \w    -50.00   6.00   1.00   15.00    --   10.92 -38.00 -30.00   56
;
_diffrn_measurement_device 'four-circle diffractometer'
_diffrn_measurement_device_type 'SuperNova, Dual, Cu at zero, Atlas'
_diffrn_measurement_method 'phi and omega scans'
_diffrn_radiation_monochromator mirror
_diffrn_radiation_source 'fine-focus sealed tube'
_diffrn_radiation_type MoK\a
_diffrn_radiation_wavelength 0.71073
_diffrn_reflns_av_R_equivalents 0.0673
_diffrn_reflns_av_sigmaI/netI 0.0353
_diffrn_reflns_limit_h_max 17
_diffrn_reflns_limit_h_min -17
_diffrn_reflns_limit_k_max 26
_diffrn_reflns_limit_k_min -26
_diffrn_reflns_limit_l_max 18
_diffrn_reflns_limit_l_min -18
_diffrn_reflns_number 86045
_diffrn_reflns_theta_full 26.38
_diffrn_reflns_theta_max 26.38
_diffrn_reflns_theta_min 3.05
_exptl_absorpt_coefficient_mu 3.918
_exptl_absorpt_correction_T_max 0.6953
_exptl_absorpt_correction_T_min 0.3579
_exptl_absorpt_correction_type gaussian
_exptl_absorpt_process_details
;
CrysAlisPro 1.171.38.46 (Rigaku Oxford Diffraction, 2015)
Numerical absorption correction based on gaussian integration over
            a multifaceted crystal model
Empirical absorption correction using spherical harmonics,
 implemented in SCALE3 ABSPACK scaling algorithm.
;
_exptl_crystal_colour 'dark orange'
_exptl_crystal_density_diffrn 1.595
_exptl_crystal_density_method 'not measured'
_exptl_crystal_description block
_exptl_crystal_F_000 1976
_exptl_crystal_size_max 0.331
_exptl_crystal_size_mid 0.240
_exptl_crystal_size_min 0.105
_platon_squeeze_details
;
;
_refine_diff_density_max 1.900
_refine_diff_density_min -1.021
_refine_diff_density_rms 0.119
_refine_ls_extinction_method none
_refine_ls_goodness_of_fit_ref 1.050
_refine_ls_hydrogen_treatment mixed
_refine_ls_matrix_type full
_refine_ls_number_parameters 451
_refine_ls_number_reflns 8803
_refine_ls_number_restraints 3
_refine_ls_restrained_S_all 1.050
_refine_ls_R_factor_all 0.0540
_refine_ls_R_factor_gt 0.0403
_refine_ls_shift/su_max 0.005
_refine_ls_shift/su_mean 0.000
_refine_ls_structure_factor_coef Fsqd
_refine_ls_weighting_details 'calc w=1/[\s^2^(Fo^2^)+(0.0459P)^2^+11.3692P] where P=(Fo^2^+2Fc^2^)/3'
_refine_ls_weighting_scheme calc
_refine_ls_wR_factor_gt 0.0914
_refine_ls_wR_factor_ref 0.0969
_reflns_number_gt 7424
_reflns_number_total 8803
_reflns_threshold_expression >2\s(I)
_cod_data_source_file c8cc00341f2.cif
_cod_data_source_block 4_4THF_hexane
_cod_depositor_comments
;
The following automatic conversions were performed:

'_symmetry_cell_setting' value 'Monoclinic' changed to 'monoclinic'
according to
/home/data/users/saulius/crontab/automatic-downloads/rss-feeds/RSC/lib/dictionaries/cif_core.dic
dictionary named 'cif_core.dic' version 2.4.2 from 2011-04-26.

Automatic conversion script
Id: cif_fix_values 4973 2017-02-22 13:04:09Z antanas 

 Adding full bibliography for 7121458--7121462.cif.
;
_cod_original_sg_symbol_H-M 'P 21/m'
_cod_database_code 7121462
_shelx_space_group_comment
;
The symmetry employed for this shelxl refinement is uniquely defined
by the following loop, which should always be used as a source of
symmetry information in preference to the above space-group names.
They are only intended as comments.
;

loop_
_symmetry_equiv_pos_as_xyz
'x, y, z'
'-x, y+1/2, -z'
'-x, -y, -z'
'x, -y-1/2, z'

loop_
_atom_site_label
_atom_site_type_symbol
_atom_site_fract_x
_atom_site_fract_y
_atom_site_fract_z
_atom_site_U_iso_or_equiv
_atom_site_adp_type
_atom_site_occupancy
_atom_site_symmetry_multiplicity
_atom_site_calc_flag
_atom_site_refinement_flags
U1 U 0.979435(12) 0.156885(8) 0.256824(12) 0.02405(7) Uani 1 1 d .
C53 C 1.1812(5) 0.0795(4) 0.6341(5) 0.066(2) Uani 1 1 d .
H53 H 1.2089 0.0408 0.6613 0.079 Uiso 1 1 calc R
C54 C 1.0997(5) 0.0791(3) 0.5526(5) 0.0576(19) Uani 1 1 d .
H54 H 1.0737 0.0400 0.5256 0.069 Uiso 1 1 calc R
C28 C 1.1976(5) 0.2500 0.1678(5) 0.0295(16) Uani 1 2 d S
H28 H 1.1278 0.2500 0.1468 0.035 Uiso 1 2 calc SR
O30 O 0.6182(6) 0.7500 0.0895(6) 0.080(2) Uani 1 2 d S
C66 C 1.3718(4) 0.2175(3) 0.4786(4) 0.0445(14) Uani 1 1 d .
H66 H 1.4296 0.1952 0.5100 0.053 Uiso 1 1 calc R
C3 C 0.7214(5) 0.0738(4) 0.3580(5) 0.069(2) Uani 1 1 d .
H3 H 0.6976 0.0625 0.4112 0.083 Uiso 1 1 calc R
N5 N 1.0340(3) 0.0371(2) 0.2837(4) 0.0420(12) Uani 1 1 d .
C9 C 0.6282(4) 0.0474(3) 0.0572(5) 0.0573(19) Uani 1 1 d .
H9A H 0.6105 0.0531 -0.0128 0.069 Uiso 1 1 calc R
H9B H 0.5686 0.0563 0.0792 0.069 Uiso 1 1 calc R
C13 C 0.8870(5) 0.0611(4) -0.0371(6) 0.073(3) Uani 1 1 d .
H13 H 0.9086 0.0448 -0.0891 0.088 Uiso 1 1 calc R
N3 N 0.8871(3) 0.1078(2) 0.1034(3) 0.0338(10) Uani 1 1 d .
C57 C 1.0564(5) 0.2500 0.5162(5) 0.0316(16) Uani 1 2 d S
H57 H 0.9991 0.2500 0.4643 0.038 Uiso 1 2 calc SR
C10 C 0.6577(6) -0.0220(3) 0.0799(8) 0.101(4) Uani 1 1 d .
H10A H 0.6029 -0.0495 0.0486 0.152 Uiso 1 1 calc R
H10B H 0.6738 -0.0287 0.1490 0.152 Uiso 1 1 calc R
H10C H 0.7153 -0.0320 0.0566 0.152 Uiso 1 1 calc R
N2 N 0.8211(3) 0.1089(2) 0.2686(3) 0.0344(10) Uani 1 1 d .
O1 O 1.1210(2) 0.18606(15) 0.3382(2) 0.0257(7) Uani 1 1 d .
C301 C 0.7711(7) 0.7147(5) 0.0787(6) 0.092(3) Uani 1 1 d .
H30A H 0.8003 0.6978 0.0287 0.110 Uiso 1 1 calc R
H30B H 0.8078 0.6978 0.1414 0.110 Uiso 1 1 calc R
C56 C 1.0964(4) 0.1928(3) 0.5525(3) 0.0322(12) Uani 1 1 d .
N1 N 0.9775(3) 0.1322(2) 0.4292(3) 0.0342(10) Uani 1 1 d .
C52 C 1.2194(5) 0.1344(4) 0.6730(5) 0.0550(18) Uani 1 1 d .
H52 H 1.2742 0.1339 0.7274 0.066 Uiso 1 1 calc R
C6 C 0.7078(4) 0.0959(2) 0.1026(4) 0.0369(13) Uani 1 1 d .
C50 C 1.2192(6) 0.2500 0.6735(5) 0.043(2) Uani 1 2 d S
H50 H 1.2742 0.2500 0.7277 0.052 Uiso 1 2 calc SR
C19 C 1.4023(4) 0.1338(4) 0.2216(5) 0.0523(17) Uani 1 1 d .
H19 H 1.4721 0.1333 0.2405 0.063 Uiso 1 1 calc R
C65 C 1.2878(4) 0.1849(3) 0.4331(4) 0.0382(13) Uani 1 1 d .
H65 H 1.2878 0.1402 0.4347 0.046 Uiso 1 1 calc R
C18 C 1.3529(5) 0.0794(4) 0.2061(5) 0.061(2) Uani 1 1 d .
H18 H 1.3882 0.0408 0.2128 0.073 Uiso 1 1 calc R
C62 C 1.1600(5) -0.0388(3) 0.3404(5) 0.0534(17) Uani 1 1 d .
H62 H 1.2258 -0.0477 0.3746 0.064 Uiso 1 1 calc R
C12 C 0.7937(5) 0.0591(4) -0.0264(5) 0.071(3) Uani 1 1 d .
H12 H 0.7378 0.0418 -0.0706 0.085 Uiso 1 1 calc R
C4 C 0.6718(4) 0.0697(3) 0.2643(5) 0.057(2) Uani 1 1 d .
H4 H 0.6063 0.0550 0.2403 0.068 Uiso 1 1 calc R
C29 C 1.2460(4) 0.1928(3) 0.1823(3) 0.0308(12) Uani 1 1 d .
C51 C 1.1800(4) 0.1930(3) 0.6347(4) 0.0419(14) Uani 1 1 d .
N4 N 1.0913(3) 0.1321(2) 0.1449(3) 0.0311(10) Uani 1 1 d .
C20 C 1.3519(4) 0.1923(3) 0.2103(4) 0.0384(13) Uani 1 1 d .
C55 C 1.0584(4) 0.1335(3) 0.5126(4) 0.0371(13) Uani 1 1 d .
O3 O 0.9338(4) 0.2500 0.2272(4) 0.0394(13) Uani 1 2 d S
C17 C 1.2480(4) 0.0785(3) 0.1796(4) 0.0474(16) Uani 1 1 d .
H17 H 1.2141 0.0394 0.1694 0.057 Uiso 1 1 calc R
C21 C 1.4013(5) 0.2500 0.2238(6) 0.042(2) Uani 1 2 d S
H21 H 1.4712 0.2500 0.2428 0.050 Uiso 1 2 calc SR
C300 C 0.6643(7) 0.6992(4) 0.0581(6) 0.082(3) Uani 1 1 d .
H30C H 0.6365 0.6925 -0.0111 0.098 Uiso 1 1 calc R
H30D H 0.6546 0.6603 0.0921 0.098 Uiso 1 1 calc R
C15 C 1.0457(4) 0.1022(3) 0.0687(4) 0.0429(15) Uani 1 1 d .
H15 H 1.0834 0.0865 0.0282 0.052 Uiso 1 1 calc R
C63 C 1.1266(4) 0.0226(3) 0.3317(5) 0.0496(16) Uani 1 1 d .
H63 H 1.1701 0.0554 0.3604 0.059 Uiso 1 1 calc R
C11 C 0.7947(4) 0.0868(3) 0.0609(4) 0.0418(15) Uani 1 1 d .
C14 C 0.9445(4) 0.0917(3) 0.0426(4) 0.0455(16) Uani 1 1 d .
C59 C 0.9759(4) -0.0110(2) 0.2461(4) 0.0383(13) Uani 1 1 d .
H59 H 0.9094 -0.0020 0.2141 0.046 Uiso 1 1 calc R
C16 C 1.1961(4) 0.1332(3) 0.1687(4) 0.0347(12) Uani 1 1 d .
C5 C 0.7334(4) 0.0907(2) 0.2092(4) 0.0370(13) Uani 1 1 d .
C1 C 0.8964(4) 0.1081(3) 0.4394(4) 0.0464(16) Uani 1 1 d .
H1 H 0.8917 0.0971 0.5013 0.056 Uiso 1 1 calc R
C61 C 1.0989(5) -0.0863(3) 0.3001(5) 0.0572(18) Uani 1 1 d .
H61 H 1.1209 -0.1287 0.3062 0.069 Uiso 1 1 calc R
C64 C 1.2025(3) 0.2169(2) 0.3846(3) 0.0252(10) Uani 1 1 d .
C2 C 0.8145(4) 0.0979(3) 0.3603(4) 0.0445(15) Uani 1 1 d .
C60 C 1.0056(5) -0.0718(3) 0.2507(5) 0.061(2) Uani 1 1 d .
H60 H 0.9617 -0.1039 0.2199 0.073 Uiso 1 1 calc R
C7 C 0.6674(4) 0.1632(3) 0.0743(4) 0.0381(13) Uani 1 1 d D
C8A C 0.5816(8) 0.1807(6) 0.1056(9) 0.041(3) Uani 0.50 1 d P
H8A H 0.5963 0.1768 0.1750 0.061 Uiso 0.50 1 calc PR
H8B H 0.5268 0.1528 0.0759 0.061 Uiso 0.50 1 calc PR
H8C H 0.5636 0.2243 0.0870 0.061 Uiso 0.50 1 calc PR
C8B C 0.6257(11) 0.1736(7) -0.0257(9) 0.048(3) Uani 0.50 1 d P
H8F H 0.6750 0.1644 -0.0605 0.072 Uiso 0.50 1 calc PR
H8E H 0.6048 0.2176 -0.0364 0.072 Uiso 0.50 1 calc PR
H8D H 0.5687 0.1460 -0.0486 0.072 Uiso 0.50 1 calc PR
H7A H 0.721(3) 0.191(2) 0.102(4) 0.058 Uiso 1 1 d D
H7B H 0.625(9) 0.173(8) 0.115(8) 0.058 Uiso 0.50 1 d PD
H7C H 0.653(13) 0.165(8) 0.0054(11) 0.058 Uiso 0.50 1 d PD

loop_
_atom_site_aniso_label
_atom_site_aniso_U_11
_atom_site_aniso_U_22
_atom_site_aniso_U_33
_atom_site_aniso_U_23
_atom_site_aniso_U_13
_atom_site_aniso_U_12
U1 0.02120(10) 0.01951(10) 0.02933(11) -0.00105(8) 0.00283(7) -0.00157(7)
C53 0.048(4) 0.066(5) 0.067(5) 0.044(4) -0.013(3) -0.013(4)
C54 0.048(4) 0.056(4) 0.057(4) 0.031(3) -0.008(3) -0.016(3)
C28 0.025(4) 0.045(4) 0.020(3) 0.000 0.008(3) 0.000
O30 0.068(5) 0.104(7) 0.070(5) 0.000 0.019(4) 0.000
C66 0.025(3) 0.050(3) 0.053(4) 0.005(3) 0.000(2) 0.002(2)
C3 0.035(3) 0.086(5) 0.075(5) 0.049(4) -0.005(3) -0.023(4)
N5 0.034(3) 0.025(2) 0.062(3) 0.004(2) 0.005(2) 0.002(2)
C9 0.035(3) 0.041(4) 0.080(5) -0.004(3) -0.013(3) -0.003(3)
C13 0.037(4) 0.092(6) 0.076(5) -0.060(4) -0.010(3) 0.020(4)
N3 0.027(2) 0.025(2) 0.043(3) -0.0085(19) -0.0013(19) 0.0058(18)
C57 0.020(3) 0.053(5) 0.025(4) 0.000 0.012(3) 0.000
C10 0.068(5) 0.034(4) 0.161(9) -0.013(5) -0.043(6) -0.015(4)
N2 0.027(2) 0.024(2) 0.045(3) 0.0085(19) -0.0028(19) -0.0018(18)
O1 0.0245(17) 0.0261(17) 0.0256(17) -0.0014(14) 0.0050(13) -0.0003(14)
C301 0.091(6) 0.138(8) 0.049(4) 0.001(5) 0.025(4) 0.039(6)
C56 0.026(3) 0.049(3) 0.024(2) 0.012(2) 0.010(2) -0.002(2)
N1 0.029(2) 0.032(2) 0.038(2) 0.0143(19) 0.0023(19) -0.0080(19)
C52 0.039(3) 0.073(5) 0.044(4) 0.032(3) -0.006(3) -0.002(3)
C6 0.026(3) 0.026(3) 0.052(3) 0.000(2) -0.003(2) 0.003(2)
C50 0.031(4) 0.070(6) 0.025(4) 0.000 0.004(3) 0.000
C19 0.027(3) 0.081(5) 0.048(4) -0.019(3) 0.009(3) 0.019(3)
C65 0.030(3) 0.038(3) 0.043(3) -0.002(3) 0.002(2) 0.000(2)
C18 0.040(4) 0.069(5) 0.067(5) -0.023(4) 0.002(3) 0.031(4)
C62 0.039(3) 0.049(4) 0.070(4) 0.018(3) 0.011(3) 0.013(3)
C12 0.031(3) 0.084(5) 0.084(5) -0.059(4) -0.009(3) 0.015(3)
C4 0.028(3) 0.049(4) 0.078(5) 0.032(3) -0.013(3) -0.016(3)
C29 0.024(2) 0.050(3) 0.019(2) -0.008(2) 0.0085(19) 0.003(2)
C51 0.027(3) 0.071(4) 0.028(3) 0.012(3) 0.007(2) -0.004(3)
N4 0.030(2) 0.033(2) 0.031(2) -0.0114(18) 0.0093(19) 0.0077(19)
C20 0.023(3) 0.064(4) 0.030(3) -0.009(3) 0.009(2) 0.007(3)
C55 0.030(3) 0.043(3) 0.035(3) 0.018(2) 0.003(2) -0.006(2)
O3 0.034(3) 0.032(3) 0.049(3) 0.000 0.005(3) 0.000
C17 0.040(3) 0.047(4) 0.047(3) -0.023(3) -0.001(3) 0.015(3)
C21 0.018(4) 0.075(6) 0.035(4) 0.000 0.012(3) 0.000
C300 0.108(7) 0.068(5) 0.058(5) -0.010(4) 0.003(5) 0.006(5)
C15 0.038(3) 0.048(3) 0.039(3) -0.019(3) 0.002(3) 0.018(3)
C63 0.035(3) 0.040(3) 0.069(4) 0.010(3) 0.005(3) 0.005(3)
C11 0.028(3) 0.031(3) 0.054(4) -0.017(3) -0.009(3) 0.009(2)
C14 0.027(3) 0.049(4) 0.051(4) -0.025(3) -0.007(3) 0.013(3)
C59 0.028(3) 0.021(3) 0.059(4) -0.006(2) -0.001(2) -0.003(2)
C16 0.030(3) 0.043(3) 0.032(3) -0.014(2) 0.009(2) 0.005(2)
C5 0.023(3) 0.020(3) 0.061(4) 0.009(2) -0.002(2) -0.004(2)
C1 0.034(3) 0.051(4) 0.048(3) 0.027(3) 0.000(3) -0.014(3)
C61 0.056(4) 0.036(4) 0.082(5) 0.013(3) 0.020(4) 0.014(3)
C64 0.021(2) 0.035(3) 0.022(2) -0.001(2) 0.0096(19) -0.002(2)
C2 0.031(3) 0.043(3) 0.052(4) 0.020(3) -0.002(3) -0.017(3)
C60 0.065(5) 0.028(3) 0.083(5) -0.001(3) 0.008(4) 0.000(3)
C7 0.032(3) 0.035(3) 0.044(3) 0.001(3) 0.004(3) 0.007(2)
C8A 0.032(6) 0.039(6) 0.060(8) 0.023(6) 0.028(6) 0.015(5)
C8B 0.057(9) 0.042(7) 0.043(7) 0.004(6) 0.007(6) 0.014(6)

loop_
_atom_type_symbol
_atom_type_description
_atom_type_scat_dispersion_real
_atom_type_scat_dispersion_imag
_atom_type_scat_source
C C 0.0033 0.0016 'International Tables Vol C Tables 4.2.6.8 and 6.1.1.4'
H H 0.0000 0.0000 'International Tables Vol C Tables 4.2.6.8 and 6.1.1.4'
N N 0.0061 0.0033 'International Tables Vol C Tables 4.2.6.8 and 6.1.1.4'
O O 0.0106 0.0060 'International Tables Vol C Tables 4.2.6.8 and 6.1.1.4'
U U -9.6767 9.6646 'International Tables Vol C Tables 4.2.6.8 and 6.1.1.4'

loop_
_geom_angle_atom_site_label_1
_geom_angle_atom_site_label_2
_geom_angle_atom_site_label_3
_geom_angle
_geom_angle_site_symmetry_1
_geom_angle_site_symmetry_3
O3 U1 O1 91.85(16) . .
O3 U1 N2 99.66(17) . .
O1 U1 N2 143.53(13) . .
O3 U1 N3 98.65(17) . .
O1 U1 N3 144.33(14) . .
N2 U1 N3 67.96(15) . .
O3 U1 N1 108.27(19) . .
O1 U1 N1 76.27(13) . .
N2 U1 N1 67.27(14) . .
N3 U1 N1 130.63(15) . .
O3 U1 N4 105.50(19) . .
O1 U1 N4 76.97(13) . .
N2 U1 N4 131.18(14) . .
N3 U1 N4 67.38(14) . .
N1 U1 N4 137.10(14) . .
O3 U1 N5 176.67(18) . .
O1 U1 N5 90.23(13) . .
N2 U1 N5 80.14(14) . .
N3 U1 N5 78.18(14) . .
N1 U1 N5 74.76(16) . .
N4 U1 N5 72.45(15) . .
O3 U1 U1 18.82(13) . 4_565
O1 U1 U1 73.07(9) . 4_565
N2 U1 U1 114.07(10) . 4_565
N3 U1 U1 114.66(10) . 4_565
N1 U1 U1 101.78(10) . 4_565
N4 U1 U1 101.70(10) . 4_565
N5 U1 U1 163.24(10) . 4_565
C52 C53 C54 120.3(6) . .
C52 C53 H53 119.9 . .
C54 C53 H53 119.9 . .
C55 C54 C53 121.2(7) . .
C55 C54 H54 119.4 . .
C53 C54 H54 119.4 . .
C29 C28 C29 123.1(7) 4_565 .
C29 C28 H28 118.5 4_565 .
C29 C28 H28 118.5 . .
C300 O30 C300 101.3(10) 4_575 .
C66 C66 C65 120.1(3) 4_565 .
C66 C66 H66 120.0 4_565 .
C65 C66 H66 120.0 . .
C4 C3 C2 106.3(6) . .
C4 C3 H3 126.8 . .
C2 C3 H3 126.8 . .
C59 N5 C63 116.4(5) . .
C59 N5 U1 123.4(3) . .
C63 N5 U1 120.0(4) . .
C6 C9 C10 115.0(5) . .
C6 C9 H9A 108.5 . .
C10 C9 H9A 108.5 . .
C6 C9 H9B 108.5 . .
C10 C9 H9B 108.5 . .
H9A C9 H9B 107.5 . .
C12 C13 C14 106.8(6) . .
C12 C13 H13 126.6 . .
C14 C13 H13 126.6 . .
C11 N3 C14 106.0(4) . .
C11 N3 U1 139.1(4) . .
C14 N3 U1 114.7(3) . .
C56 C57 C56 122.7(7) 4_565 .
C56 C57 H57 118.7 4_565 .
C56 C57 H57 118.7 . .
C9 C10 H10A 109.5 . .
C9 C10 H10B 109.5 . .
H10A C10 H10B 109.5 . .
C9 C10 H10C 109.5 . .
H10A C10 H10C 109.5 . .
H10B C10 H10C 109.5 . .
C5 N2 C2 106.6(5) . .
C5 N2 U1 138.5(4) . .
C2 N2 U1 114.9(3) . .
C64 O1 U1 167.7(3) . .
C300 C301 C301 102.8(5) . 4_575
C300 C301 H30A 111.2 . .
C301 C301 H30A 111.2 4_575 .
C300 C301 H30B 111.2 . .
C301 C301 H30B 111.2 4_575 .
H30A C301 H30B 109.1 . .
C57 C56 C55 123.0(5) . .
C57 C56 C51 118.4(5) . .
C55 C56 C51 118.5(5) . .
C1 N1 C55 116.2(5) . .
C1 N1 U1 115.2(4) . .
C55 N1 U1 128.0(3) . .
C53 C52 C51 121.6(5) . .
C53 C52 H52 119.2 . .
C51 C52 H52 119.2 . .
C5 C6 C11 113.7(4) . .
C5 C6 C9 110.2(5) . .
C11 C6 C9 108.5(5) . .
C5 C6 C7 108.3(5) . .
C11 C6 C7 107.0(5) . .
C9 C6 C7 109.1(4) . .
C51 C50 C51 121.4(7) 4_565 .
C51 C50 H50 119.3 4_565 .
C51 C50 H50 119.3 . .
C18 C19 C20 121.0(5) . .
C18 C19 H19 119.5 . .
C20 C19 H19 119.5 . .
C66 C65 C64 120.8(5) . .
C66 C65 H65 119.6 . .
C64 C65 H65 119.6 . .
C19 C18 C17 120.9(6) . .
C19 C18 H18 119.5 . .
C17 C18 H18 119.5 . .
C61 C62 C63 120.1(6) . .
C61 C62 H62 120.0 . .
C63 C62 H62 120.0 . .
C13 C12 C11 107.9(5) . .
C13 C12 H12 126.0 . .
C11 C12 H12 126.0 . .
C3 C4 C5 108.6(5) . .
C3 C4 H4 125.7 . .
C5 C4 H4 125.7 . .
C28 C29 C16 123.3(5) . .
C28 C29 C20 118.8(5) . .
C16 C29 C20 117.8(5) . .
C50 C51 C52 122.2(5) . .
C50 C51 C56 119.5(6) . .
C52 C51 C56 118.3(6) . .
C15 N4 C16 117.9(4) . .
C15 N4 U1 112.9(4) . .
C16 N4 U1 127.1(3) . .
C21 C20 C19 122.4(5) . .
C21 C20 C29 118.4(5) . .
C19 C20 C29 119.2(6) . .
C54 C55 N1 120.4(5) . .
C54 C55 C56 120.2(5) . .
N1 C55 C56 119.5(5) . .
U1 O3 U1 142.4(3) 4_565 .
C16 C17 C18 120.5(6) . .
C16 C17 H17 119.8 . .
C18 C17 H17 119.8 . .
C20 C21 C20 122.5(7) 4_565 .
C20 C21 H21 118.7 4_565 .
C20 C21 H21 118.7 . .
O30 C300 C301 107.1(7) . .
O30 C300 H30C 110.3 . .
C301 C300 H30C 110.3 . .
O30 C300 H30D 110.3 . .
C301 C300 H30D 110.3 . .
H30C C300 H30D 108.6 . .
N4 C15 C14 123.9(5) . .
N4 C15 H15 118.1 . .
C14 C15 H15 118.1 . .
N5 C63 C62 121.7(6) . .
N5 C63 H63 119.1 . .
C62 C63 H63 119.1 . .
N3 C11 C12 109.5(5) . .
N3 C11 C6 123.6(5) . .
C12 C11 C6 126.9(5) . .
N3 C14 C13 109.7(5) . .
N3 C14 C15 120.7(5) . .
C13 C14 C15 129.4(6) . .
N5 C59 C60 124.2(5) . .
N5 C59 H59 117.9 . .
C60 C59 H59 117.9 . .
C17 C16 N4 120.3(5) . .
C17 C16 C29 120.5(5) . .
N4 C16 C29 119.1(5) . .
N2 C5 C4 108.8(5) . .
N2 C5 C6 124.5(5) . .
C4 C5 C6 126.6(5) . .
N1 C1 C2 121.6(5) . .
N1 C1 H1 119.2 . .
C2 C1 H1 119.2 . .
C62 C61 C60 118.5(6) . .
C62 C61 H61 120.8 . .
C60 C61 H61 120.8 . .
O1 C64 C65 121.7(5) . .
O1 C64 C64 119.3(3) . 4_565
C65 C64 C64 119.1(3) . 4_565
N2 C2 C3 109.7(5) . .
N2 C2 C1 120.8(5) . .
C3 C2 C1 129.5(6) . .
C59 C60 C61 119.1(6) . .
C59 C60 H60 120.5 . .
C61 C60 H60 120.5 . .
C8B C7 C8A 97.1(8) . .
C8B C7 C6 115.7(7) . .
C8A C7 C6 115.6(7) . .
C8B C7 H7A 114(4) . .
C8A C7 H7A 110(4) . .
C6 C7 H7A 105(4) . .
C8B C7 H7B 116(9) . .
C6 C7 H7B 106(10) . .
H7A C7 H7B 98(10) . .
C8A C7 H7C 110(10) . .
C6 C7 H7C 106(10) . .
H7A C7 H7C 110(10) . .
H7B C7 H7C 129(10) . .
C7 C8A H8A 109.5 . .
C7 C8A H8B 109.5 . .
H8A C8A H8B 109.5 . .
C7 C8A H8C 109.5 . .
H8A C8A H8C 109.5 . .
H8B C8A H8C 109.5 . .
H8A C8A H7B 79.0 . .
H8B C8A H7B 124.9 . .
H8C C8A H7B 118.6 . .
C7 C8B H8F 109.5 . .
C7 C8B H8E 109.5 . .
H8F C8B H8E 109.5 . .
C7 C8B H8D 109.5 . .
H8F C8B H8D 109.5 . .
H8E C8B H8D 109.5 . .
H8F C8B H7C 85.8 . .
H8E C8B H7C 125.1 . .
H8D C8B H7C 114.2 . .

loop_
_geom_bond_atom_site_label_1
_geom_bond_atom_site_label_2
_geom_bond_distance
_geom_bond_site_symmetry_2
U1 O3 2.0900(17) .
U1 O1 2.128(3) .
U1 N2 2.497(4) .
U1 N3 2.498(4) .
U1 N1 2.567(4) .
U1 N4 2.595(4) .
U1 N5 2.657(4) .
U1 U1 3.9564(3) 4_565
C53 C52 1.348(10) .
C53 C54 1.418(8) .
C53 H53 0.9500 .
C54 C55 1.356(8) .
C54 H54 0.9500 .
C28 C29 1.383(6) 4_565
C28 C29 1.383(6) .
C28 H28 0.9500 .
O30 C300 1.396(9) 4_575
O30 C300 1.396(9) .
C66 C66 1.381(12) 4_565
C66 C65 1.382(8) .
C66 H66 0.9500 .
C3 C4 1.362(10) .
C3 C2 1.399(8) .
C3 H3 0.9500 .
N5 C59 1.335(7) .
N5 C63 1.344(7) .
C9 C6 1.539(8) .
C9 C10 1.545(9) .
C9 H9A 0.9900 .
C9 H9B 0.9900 .
C13 C12 1.364(10) .
C13 C14 1.390(8) .
C13 H13 0.9500 .
N3 C11 1.363(7) .
N3 C14 1.387(7) .
C57 C56 1.385(6) 4_565
C57 C56 1.385(6) .
C57 H57 0.9500 .
C10 H10A 0.9800 .
C10 H10B 0.9800 .
C10 H10C 0.9800 .
N2 C5 1.366(6) .
N2 C2 1.380(7) .
O1 C64 1.342(5) .
C301 C300 1.492(12) .
C301 C301 1.500(19) 4_575
C301 H30A 0.9900 .
C301 H30B 0.9900 .
C56 C55 1.432(8) .
C56 C51 1.442(7) .
N1 C1 1.294(7) .
N1 C55 1.431(6) .
C52 C51 1.417(9) .
C52 H52 0.9500 .
C6 C5 1.502(8) .
C6 C11 1.512(8) .
C6 C7 1.554(7) .
C50 C51 1.388(7) 4_565
C50 C51 1.388(7) .
C50 H50 0.9500 .
C19 C18 1.337(10) .
C19 C20 1.420(9) .
C19 H19 0.9500 .
C65 C64 1.400(7) .
C65 H65 0.9500 .
C18 C17 1.426(9) .
C18 H18 0.9500 .
C62 C61 1.356(9) .
C62 C63 1.380(8) .
C62 H62 0.9500 .
C12 C11 1.396(9) .
C12 H12 0.9500 .
C4 C5 1.398(9) .
C4 H4 0.9500 .
C29 C16 1.436(8) .
C29 C20 1.439(7) .
N4 C15 1.293(7) .
N4 C16 1.426(7) .
C20 C21 1.397(7) .
O3 U1 2.0900(17) 4_565
C17 C16 1.360(8) .
C17 H17 0.9500 .
C21 C20 1.397(7) 4_565
C21 H21 0.9500 .
C300 H30C 0.9900 .
C300 H30D 0.9900 .
C15 C14 1.394(8) .
C15 H15 0.9500 .
C63 H63 0.9500 .
C59 C60 1.355(9) .
C59 H59 0.9500 .
C1 C2 1.417(8) .
C1 H1 0.9500 .
C61 C60 1.359(9) .
C61 H61 0.9500 .
C64 C64 1.405(10) 4_565
C60 H60 0.9500 .
C7 C8B 1.437(13) .
C7 C8A 1.444(12) .
C7 H7A 0.970(5) .
C7 H7B 0.970(5) .
C7 H7C 0.970(5) .
C8A H8A 0.9800 .
C8A H8B 0.9800 .
C8A H8C 0.9800 .
C8A H7B 0.61(11) .
C8B H8F 0.9800 .
C8B H8E 0.9800 .
C8B H8D 0.9800 .
C8B H7C 0.54(11) .

loop_
_geom_torsion_atom_site_label_1
_geom_torsion_atom_site_label_2
_geom_torsion_atom_site_label_3
_geom_torsion_atom_site_label_4
_geom_torsion
_geom_torsion_site_symmetry_1
_geom_torsion_site_symmetry_4
C52 C53 C54 C55 -0.4(12) . .
O1 U1 N5 C59 -178.0(5) . .
N2 U1 N5 C59 37.4(5) . .
N3 U1 N5 C59 -32.0(5) . .
N1 U1 N5 C59 106.3(5) . .
N4 U1 N5 C59 -101.7(5) . .
U1 U1 N5 C59 -173.5(3) 4_565 .
O1 U1 N5 C63 -2.7(5) . .
N2 U1 N5 C63 -147.4(5) . .
N3 U1 N5 C63 143.3(5) . .
N1 U1 N5 C63 -78.4(5) . .
N4 U1 N5 C63 73.5(5) . .
U1 U1 N5 C63 1.7(8) 4_565 .
O3 U1 N3 C11 -80.9(6) . .
O1 U1 N3 C11 173.6(5) . .
N2 U1 N3 C11 16.1(5) . .
N1 U1 N3 C11 42.3(6) . .
N4 U1 N3 C11 175.8(6) . .
N5 U1 N3 C11 100.1(6) . .
U1 U1 N3 C11 -91.3(5) 4_565 .
O3 U1 N3 C14 105.4(4) . .
O1 U1 N3 C14 -0.1(5) . .
N2 U1 N3 C14 -157.6(4) . .
N1 U1 N3 C14 -131.3(4) . .
N4 U1 N3 C14 2.1(4) . .
N5 U1 N3 C14 -73.6(4) . .
U1 U1 N3 C14 95.0(4) 4_565 .
O3 U1 N2 C5 75.3(5) . .
O1 U1 N2 C5 -178.1(4) . .
N3 U1 N2 C5 -20.2(5) . .
N1 U1 N2 C5 -178.8(6) . .
N4 U1 N2 C5 -45.3(6) . .
N5 U1 N2 C5 -101.3(5) . .
U1 U1 N2 C5 88.0(5) 4_565 .
O3 U1 N2 C2 -102.5(4) . .
O1 U1 N2 C2 4.0(5) . .
N3 U1 N2 C2 162.0(4) . .
N1 U1 N2 C2 3.3(4) . .
N4 U1 N2 C2 136.8(4) . .
N5 U1 N2 C2 80.8(4) . .
U1 U1 N2 C2 -89.9(4) 4_565 .
O3 U1 O1 C64 -0.3(14) . .
N2 U1 O1 C64 -109.3(14) . .
N3 U1 O1 C64 107.3(14) . .
N1 U1 O1 C64 -108.6(14) . .
N4 U1 O1 C64 105.2(14) . .
N5 U1 O1 C64 177.1(14) . .
U1 U1 O1 C64 -1.5(14) 4_565 .
C56 C57 C56 C55 -176.9(4) 4_565 .
C56 C57 C56 C51 3.5(10) 4_565 .
O3 U1 N1 C1 92.0(5) . .
O1 U1 N1 C1 179.4(5) . .
N2 U1 N1 C1 -1.0(4) . .
N3 U1 N1 C1 -27.4(5) . .
N4 U1 N1 C1 -127.7(4) . .
N5 U1 N1 C1 -86.5(5) . .
U1 U1 N1 C1 110.4(4) 4_565 .
O3 U1 N1 C55 -97.5(5) . .
O1 U1 N1 C55 -10.1(4) . .
N2 U1 N1 C55 169.4(5) . .
N3 U1 N1 C55 143.0(4) . .
N4 U1 N1 C55 42.7(5) . .
N5 U1 N1 C55 83.9(5) . .
U1 U1 N1 C55 -79.2(4) 4_565 .
C54 C53 C52 C51 0.3(12) . .
C10 C9 C6 C5 -60.7(9) . .
C10 C9 C6 C11 64.3(9) . .
C10 C9 C6 C7 -179.5(7) . .
C66 C66 C65 C64 1.5(7) 4_565 .
C20 C19 C18 C17 -1.3(11) . .
C14 C13 C12 C11 -1.6(10) . .
C2 C3 C4 C5 0.3(9) . .
C29 C28 C29 C16 179.1(4) 4_565 .
C29 C28 C29 C20 -2.4(10) 4_565 .
C51 C50 C51 C52 179.6(5) 4_565 .
C51 C50 C51 C56 -0.1(11) 4_565 .
C53 C52 C51 C50 -179.3(7) . .
C53 C52 C51 C56 0.4(10) . .
C57 C56 C51 C50 -1.6(8) . .
C55 C56 C51 C50 178.8(6) . .
C57 C56 C51 C52 178.6(6) . .
C55 C56 C51 C52 -1.0(8) . .
O3 U1 N4 C15 -98.2(4) . .
O1 U1 N4 C15 173.5(4) . .
N2 U1 N4 C15 20.1(5) . .
N3 U1 N4 C15 -5.1(4) . .
N1 U1 N4 C15 120.9(4) . .
N5 U1 N4 C15 79.1(4) . .
U1 U1 N4 C15 -117.2(4) 4_565 .
O3 U1 N4 C16 98.7(4) . .
O1 U1 N4 C16 10.5(4) . .
N2 U1 N4 C16 -143.0(4) . .
N3 U1 N4 C16 -168.2(5) . .
N1 U1 N4 C16 -42.2(5) . .
N5 U1 N4 C16 -84.0(4) . .
U1 U1 N4 C16 79.8(4) 4_565 .
C18 C19 C20 C21 -178.4(7) . .
C18 C19 C20 C29 0.4(9) . .
C28 C29 C20 C21 1.4(8) . .
C16 C29 C20 C21 180.0(5) . .
C28 C29 C20 C19 -177.4(5) . .
C16 C29 C20 C19 1.1(7) . .
C53 C54 C55 N1 178.7(6) . .
C53 C54 C55 C56 -0.2(10) . .
C1 N1 C55 C54 65.9(8) . .
U1 N1 C55 C54 -104.4(6) . .
C1 N1 C55 C56 -115.2(6) . .
U1 N1 C55 C56 74.4(6) . .
C57 C56 C55 C54 -178.7(6) . .
C51 C56 C55 C54 0.9(8) . .
C57 C56 C55 N1 2.4(8) . .
C51 C56 C55 N1 -178.0(5) . .
O1 U1 O3 U1 -3.7(5) . 4_565
N2 U1 O3 U1 141.5(5) . 4_565
N3 U1 O3 U1 -149.5(5) . 4_565
N1 U1 O3 U1 72.4(5) . 4_565
N4 U1 O3 U1 -80.7(5) . 4_565
C19 C18 C17 C16 0.6(11) . .
C19 C20 C21 C20 178.3(5) . 4_565
C29 C20 C21 C20 -0.5(11) . 4_565
C300 O30 C300 C301 42.3(10) 4_575 .
C301 C301 C300 O30 -25.9(7) 4_575 .
C16 N4 C15 C14 172.9(6) . .
U1 N4 C15 C14 8.2(8) . .
C59 N5 C63 C62 1.0(10) . .
U1 N5 C63 C62 -174.6(5) . .
C61 C62 C63 N5 -0.1(11) . .
C14 N3 C11 C12 -1.3(7) . .
U1 N3 C11 C12 -175.3(5) . .
C14 N3 C11 C6 -178.6(5) . .
U1 N3 C11 C6 7.4(9) . .
C13 C12 C11 N3 1.8(9) . .
C13 C12 C11 C6 179.0(6) . .
C5 C6 C11 N3 -36.9(7) . .
C9 C6 C11 N3 -159.8(5) . .
C7 C6 C11 N3 82.6(6) . .
C5 C6 C11 C12 146.3(7) . .
C9 C6 C11 C12 23.3(9) . .
C7 C6 C11 C12 -94.2(7) . .
C11 N3 C14 C13 0.3(7) . .
U1 N3 C14 C13 176.0(5) . .
C11 N3 C14 C15 -174.9(6) . .
U1 N3 C14 C15 0.8(7) . .
C12 C13 C14 N3 0.8(9) . .
C12 C13 C14 C15 175.5(7) . .
N4 C15 C14 N3 -6.6(10) . .
N4 C15 C14 C13 179.3(7) . .
C63 N5 C59 C60 -2.5(10) . .
U1 N5 C59 C60 172.9(5) . .
C18 C17 C16 N4 -178.1(6) . .
C18 C17 C16 C29 1.0(9) . .
C15 N4 C16 C17 -56.2(8) . .
U1 N4 C16 C17 106.1(5) . .
C15 N4 C16 C29 124.7(6) . .
U1 N4 C16 C29 -73.0(6) . .
C28 C29 C16 C17 176.7(6) . .
C20 C29 C16 C17 -1.8(8) . .
C28 C29 C16 N4 -4.2(8) . .
C20 C29 C16 N4 177.3(5) . .
C2 N2 C5 C4 1.3(6) . .
U1 N2 C5 C4 -176.7(4) . .
C2 N2 C5 C6 178.5(5) . .
U1 N2 C5 C6 0.5(8) . .
C3 C4 C5 N2 -1.0(8) . .
C3 C4 C5 C6 -178.1(6) . .
C11 C6 C5 N2 33.4(7) . .
C9 C6 C5 N2 155.4(5) . .
C7 C6 C5 N2 -85.3(6) . .
C11 C6 C5 C4 -149.9(6) . .
C9 C6 C5 C4 -27.9(8) . .
C7 C6 C5 C4 91.4(7) . .
C55 N1 C1 C2 -173.1(6) . .
U1 N1 C1 C2 -1.5(8) . .
C63 C62 C61 C60 0.7(11) . .
U1 O1 C64 C65 -178.3(11) . .
U1 O1 C64 C64 1.7(15) . 4_565
C66 C65 C64 O1 178.5(5) . .
C66 C65 C64 C64 -1.5(7) . 4_565
C5 N2 C2 C3 -1.2(7) . .
U1 N2 C2 C3 177.4(5) . .
C5 N2 C2 C1 175.8(6) . .
U1 N2 C2 C1 -5.6(7) . .
C4 C3 C2 N2 0.5(8) . .
C4 C3 C2 C1 -176.1(7) . .
N1 C1 C2 N2 5.0(10) . .
N1 C1 C2 C3 -178.7(7) . .
N5 C59 C60 C61 3.2(11) . .
C62 C61 C60 C59 -2.1(11) . .
C5 C6 C7 C8B -171.2(8) . .
C11 C6 C7 C8B 65.9(9) . .
C9 C6 C7 C8B -51.3(10) . .
C5 C6 C7 C8A -58.7(8) . .
C11 C6 C7 C8A 178.4(7) . .
C9 C6 C7 C8A 61.2(9) . .

loop_
_platon_squeeze_void_nr
_platon_squeeze_void_average_x
_platon_squeeze_void_average_y
_platon_squeeze_void_average_z
_platon_squeeze_void_volume
_platon_squeeze_void_count_electrons
_platon_squeeze_void_content
1 -0.500 0.198 -0.500 1234 245 ' '
